data_7127147
loop_
_publ_author_name
'Wu, Ting'
'Jiang, Shenlong'
'Samanta, Pabitra Narayan'
'Xie, Yangbin'
'Li, Jipeng'
'Wang, Xiaoling'
'Devashis, Majumdar'
'Gu, Xiangwei'
'Wang, Yusong'
'Huang, Wei'
'Zhang, Qun'
'Leszczynski, Jerzy'
'Wu, Dayu'

_publ_section_title
;
 Negative thermal quenching of photoluminescence in a copper-organic
 framework emitter.
;
_journal_issue 80
_journal_name_full 'Chemical communications (Cambridge, England)'
_journal_page_first 12057
_journal_page_last 12060
_journal_paper_doi 10.1039/d0cc04788k
_journal_volume 56
_journal_year 2020
_chemical_formula_sum 'C5 H6 Cu2 I2 N2'
_chemical_formula_weight 475.00
_space_group_crystal_system monoclinic
_space_group_IT_number 14
_space_group_name_Hall '-P 2yn'
_space_group_name_H-M_alt 'P 1 21/n 1'
_atom_sites_solution_hydrogens geom
_audit_creation_method SHELXL-2014/6
_audit_update_record
;
2020-05-09 deposited with the CCDC.	2020-09-01 downloaded from the CCDC.
;
_cell_angle_alpha 90
_cell_angle_beta 90.441(3)
_cell_angle_gamma 90
_cell_formula_units_Z 4
_cell_length_a 11.4617(4)
_cell_length_b 4.22060(10)
_cell_length_c 19.5436(6)
_cell_measurement_reflns_used 4683
_cell_measurement_temperature 80(2)
_cell_measurement_theta_max 29.8980
_cell_measurement_theta_min 2.0690
_cell_volume 945.40(5)
_computing_cell_refinement 'Bruker XSCANS'
_computing_data_collection 'Bruker XSCANS'
_computing_data_reduction 'Bruker SHELXTL'
_computing_molecular_graphics 'Bruker SHELXTL'
_computing_publication_material 'Bruker SHELXTL'
_computing_structure_refinement 'SHELXL-2014/6 (Sheldrick, 2014)'
_computing_structure_solution 'Bruker SHELXTL'
_diffrn_ambient_temperature 80(2)
_diffrn_measured_fraction_theta_full 0.974
_diffrn_measured_fraction_theta_max 1.000
_diffrn_measurement_device_type HyPix
_diffrn_radiation_type MoK\a
_diffrn_radiation_wavelength 0.71073
_diffrn_reflns_av_R_equivalents 0.0378
_diffrn_reflns_av_unetI/netI 0.0347
_diffrn_reflns_Laue_measured_fraction_full 0.974
_diffrn_reflns_Laue_measured_fraction_max 1.000
_diffrn_reflns_limit_h_max 13
_diffrn_reflns_limit_h_min -13
_diffrn_reflns_limit_k_max 4
_diffrn_reflns_limit_k_min -5
_diffrn_reflns_limit_l_max 21
_diffrn_reflns_limit_l_min -23
_diffrn_reflns_number 6599
_diffrn_reflns_point_group_measured_fraction_full 0.974
_diffrn_reflns_point_group_measured_fraction_max 1.000
_diffrn_reflns_theta_full 25.242
_diffrn_reflns_theta_max 24.996
_diffrn_reflns_theta_min 2.053
_diffrn_source 'Rotating-anode X-ray tube'
_exptl_absorpt_coefficient_mu 10.967
_exptl_absorpt_correction_T_max 1.00000
_exptl_absorpt_correction_T_min 0.04500
_exptl_absorpt_correction_type multi-scan
_exptl_absorpt_process_details
;
CrysAlisPro 1.171.40.14a (Rigaku Oxford Diffraction, 2018)
Empirical absorption correction using spherical harmonics,
 implemented in SCALE3 ABSPACK scaling algorithm.
;
_exptl_crystal_colour brown
_exptl_crystal_density_diffrn 3.337
_exptl_crystal_description needle
_exptl_crystal_F_000 856
_exptl_crystal_size_max 0.32
_exptl_crystal_size_mid 0.15
_exptl_crystal_size_min 0.12
_refine_diff_density_max 1.157
_refine_diff_density_min -1.116
_refine_diff_density_rms 0.234
_refine_ls_extinction_method none
_refine_ls_goodness_of_fit_ref 1.049
_refine_ls_hydrogen_treatment constr
_refine_ls_matrix_type full
_refine_ls_number_parameters 100
_refine_ls_number_reflns 1656
_refine_ls_number_restraints 0
_refine_ls_restrained_S_all 1.049
_refine_ls_R_factor_all 0.0311
_refine_ls_R_factor_gt 0.0286
_refine_ls_shift/su_max 0.001
_refine_ls_shift/su_mean 0.000
_refine_ls_structure_factor_coef Fsqd
_refine_ls_weighting_details 'w=1/[\s^2^(Fo^2^)+(0.0425P)^2^+1.0616P] where P=(Fo^2^+2Fc^2^)/3'
_refine_ls_weighting_scheme calc
_refine_ls_wR_factor_gt 0.0737
_refine_ls_wR_factor_ref 0.0750
_reflns_Friedel_coverage 0.000
_reflns_number_gt 1505
_reflns_number_total 1656
_reflns_threshold_expression 'I > 2\s(I)'
_cod_data_source_file d0cc04788k3.cif
_cod_data_source_block 80k
_cod_depositor_comments 'Adding full bibliography for 7127147--7127150.cif.'
_cod_original_sg_symbol_H-M 'P 21/n'
_cod_database_code 7127147
_shelx_space_group_comment
;
The symmetry employed for this shelxl refinement is uniquely defined
by the following loop, which should always be used as a source of
symmetry information in preference to the above space-group names.
They are only intended as comments.
;
_shelxl_version_number 2014/6

loop_
_space_group_symop_operation_xyz
'x, y, z'
'-x+1/2, y+1/2, -z+1/2'
'-x, -y, -z'
'x-1/2, -y-1/2, z-1/2'

loop_
_atom_site_label
_atom_site_type_symbol
_atom_site_fract_x
_atom_site_fract_y
_atom_site_fract_z
_atom_site_U_iso_or_equiv
_atom_site_adp_type
_atom_site_occupancy
_atom_site_site_symmetry_order
_atom_site_calc_flag
_atom_site_refinement_flags_posn
_atom_site_refinement_flags_adp
_atom_site_refinement_flags_occupancy
_atom_site_disorder_assembly
_atom_site_disorder_group
Cu1 Cu 0.67293(6) 0.14046(13) 0.20807(3) 0.02002(19) Uani 1 1 d . . . . .
Cu2 Cu 0.54712(6) -0.34933(13) 0.14010(3) 0.01681(18) Uani 1 1 d . . . . .
I1 I 0.63764(3) 0.14190(6) 0.07739(2) 0.01348(14) Uani 1 1 d . . . . .
I2 I 0.59217(3) -0.35977(6) 0.27654(2) 0.01247(14) Uani 1 1 d . . . . .
C3 C 0.1809(5) -0.3729(10) 0.1477(3) 0.0144(11) Uani 1 1 d . . . . .
H3A H 0.1081 -0.3222 0.1653 0.017 Uiso 1 1 calc R U . . .
C2 C 0.2861(4) -0.2699(11) 0.1710(2) 0.0138(10) Uani 1 1 d . . . . .
H2A H 0.2974 -0.1315 0.2075 0.017 Uiso 1 1 calc R U . . .
C1 C 0.3203(4) -0.5776(11) 0.0859(2) 0.0138(10) Uani 1 1 d . . . . .
H1A H 0.3582 -0.6946 0.0525 0.017 Uiso 1 1 calc R U . . .
C4 C 0.1175(4) -0.7378(11) 0.0510(2) 0.0138(10) Uani 1 1 d . . . . .
H4A H 0.0600 -0.8325 0.0809 0.017 Uiso 1 1 calc R U . . .
H4B H 0.1562 -0.9079 0.0268 0.017 Uiso 1 1 calc R U . . .
C5 C 0.0560(4) -0.5267(11) -0.0001(2) 0.0142(10) Uani 1 1 d . . . . .
H5A H 0.1006 -0.4292 -0.0337 0.017 Uiso 1 1 calc R U . . .
N1 N 0.3748(4) -0.4035(9) 0.1319(2) 0.0151(9) Uani 1 1 d . . . . .
N2 N 0.2037(3) -0.5677(9) 0.09272(19) 0.0105(8) Uani 1 1 d . . . . .

loop_
_atom_site_aniso_label
_atom_site_aniso_U_11
_atom_site_aniso_U_22
_atom_site_aniso_U_33
_atom_site_aniso_U_23
_atom_site_aniso_U_13
_atom_site_aniso_U_12
Cu1 0.0205(4) 0.0214(4) 0.0183(4) -0.0008(2) 0.0053(3) -0.0007(2)
Cu2 0.0120(4) 0.0168(4) 0.0217(4) -0.0020(2) 0.0019(3) -0.0031(2)
I1 0.0148(2) 0.0108(2) 0.0149(2) -0.00148(10) 0.00393(15) -0.00155(10)
I2 0.0123(2) 0.0114(2) 0.0137(2) -0.00051(10) 0.00346(14) -0.00060(10)
C3 0.015(3) 0.012(3) 0.016(2) -0.0002(17) 0.004(2) 0.0032(17)
C2 0.016(3) 0.011(2) 0.015(2) -0.0025(19) 0.003(2) -0.0002(19)
C1 0.013(3) 0.014(2) 0.014(2) -0.0013(19) 0.003(2) 0.0001(19)
C4 0.006(2) 0.014(2) 0.022(3) -0.004(2) -0.001(2) -0.0028(18)
C5 0.017(2) 0.014(2) 0.012(2) -0.0039(18) 0.000(2) -0.006(2)
N1 0.016(2) 0.016(2) 0.013(2) 0.0020(16) 0.0050(18) 0.0006(16)
N2 0.010(2) 0.0084(18) 0.0128(19) -0.0010(15) -0.0034(16) -0.0004(15)

loop_
_atom_type_symbol
_atom_type_description
_atom_type_scat_dispersion_real
_atom_type_scat_dispersion_imag
_atom_type_scat_source
C C 0.0033 0.0016 'International Tables Vol C Tables 4.2.6.8 and 6.1.1.4'
H H 0.0000 0.0000 'International Tables Vol C Tables 4.2.6.8 and 6.1.1.4'
N N 0.0061 0.0033 'International Tables Vol C Tables 4.2.6.8 and 6.1.1.4'
Cu Cu 0.3201 1.2651 'International Tables Vol C Tables 4.2.6.8 and 6.1.1.4'
I I -0.4742 1.8119 'International Tables Vol C Tables 4.2.6.8 and 6.1.1.4'

loop_
_geom_angle_atom_site_label_1
_geom_angle_atom_site_label_2
_geom_angle_atom_site_label_3
_geom_angle
_geom_angle_site_symmetry_1
_geom_angle_site_symmetry_3
_geom_angle_publ_flag
I1 Cu1 I2 116.22(3) . 1_565 ?
I1 Cu1 I2 116.45(2) . . ?
I2 Cu1 I2 104.53(2) 1_565 . ?
I1 Cu1 I2 104.95(2) . 2_655 ?
I2 Cu1 I2 107.06(2) 1_565 2_655 ?
I2 Cu1 I2 107.01(2) . 2_655 ?
I1 Cu1 Cu2 57.64(2) . . ?
I2 Cu1 Cu2 129.23(3) 1_565 . ?
I2 Cu1 Cu2 58.846(18) . . ?
I2 Cu1 Cu2 123.50(3) 2_655 . ?
I1 Cu1 Cu2 58.20(2) . 1_565 ?
I2 Cu1 Cu2 58.042(18) 1_565 1_565 ?
I2 Cu1 Cu2 129.96(3) . 1_565 ?
I2 Cu1 Cu2 122.72(3) 2_655 1_565 ?
Cu2 Cu1 Cu2 94.42(3) . 1_565 ?
N1 Cu2 I1 116.60(11) . . ?
N1 Cu2 I1 104.93(11) . 1_545 ?
I1 Cu2 I1 105.24(2) . 1_545 ?
N1 Cu2 I2 104.96(11) . . ?
I1 Cu2 I2 113.50(2) . . ?
I1 Cu2 I2 111.37(2) 1_545 . ?
N1 Cu2 Cu1 128.27(11) . . ?
I1 Cu2 Cu1 56.180(18) . . ?
I1 Cu2 Cu1 126.74(3) 1_545 . ?
I2 Cu2 Cu1 57.36(2) . . ?
N1 Cu2 Cu1 116.07(11) . 1_545 ?
I1 Cu2 Cu1 126.99(3) . 1_545 ?
I1 Cu2 Cu1 54.841(17) 1_545 1_545 ?
I2 Cu2 Cu1 56.547(19) . 1_545 ?
Cu1 Cu2 Cu1 94.42(3) . 1_545 ?
Cu1 I1 Cu2 66.18(2) . . ?
Cu1 I1 Cu2 66.96(2) . 1_565 ?
Cu2 I1 Cu2 105.24(2) . 1_565 ?
Cu1 I2 Cu1 104.54(2) 1_545 . ?
Cu1 I2 Cu1 72.98(2) 1_545 2_645 ?
Cu1 I2 Cu1 72.96(2) . 2_645 ?
Cu1 I2 Cu2 65.41(2) 1_545 . ?
Cu1 I2 Cu2 63.80(2) . . ?
Cu1 I2 Cu2 106.91(2) 2_645 . ?
C2 C3 N2 106.3(4) . . ?
C2 C3 H3A 126.9 . . ?
N2 C3 H3A 126.9 . . ?
C3 C2 N1 109.6(4) . . ?
C3 C2 H2A 125.2 . . ?
N1 C2 H2A 125.2 . . ?
N1 C1 N2 112.5(4) . . ?
N1 C1 H1A 123.8 . . ?
N2 C1 H1A 123.8 . . ?
N2 C4 C5 112.9(4) . . ?
N2 C4 H4A 109.0 . . ?
C5 C4 H4A 109.0 . . ?
N2 C4 H4B 109.0 . . ?
C5 C4 H4B 109.0 . . ?
H4A C4 H4B 107.8 . . ?
C5 C5 C4 123.7(5) 3_545 . ?
C5 C5 H5A 118.2 3_545 . ?
C4 C5 H5A 118.2 . . ?
C1 N1 C2 104.9(4) . . ?
C1 N1 Cu2 125.7(3) . . ?
C2 N1 Cu2 129.4(3) . . ?
C1 N2 C3 106.8(4) . . ?
C1 N2 C4 126.6(4) . . ?
C3 N2 C4 126.5(4) . . ?

loop_
_geom_bond_atom_site_label_1
_geom_bond_atom_site_label_2
_geom_bond_distance
_geom_bond_site_symmetry_2
_geom_bond_publ_flag
Cu1 I1 2.5828(7) . ?
Cu1 I2 2.6675(6) 1_565 ?
Cu1 I2 2.6691(6) . ?
Cu1 I2 2.7067(8) 2_655 ?
Cu1 Cu2 2.8440(9) . ?
Cu1 Cu2 2.9072(9) 1_565 ?
Cu2 N1 1.994(4) . ?
Cu2 I1 2.6261(6) . ?
Cu2 I1 2.6849(6) 1_545 ?
Cu2 I2 2.7126(7) . ?
Cu2 Cu1 2.9072(9) 1_545 ?
I1 Cu2 2.6850(6) 1_565 ?
I2 Cu1 2.6675(6) 1_545 ?
I2 Cu1 2.7067(8) 2_645 ?
C3 C2 1.357(8) . ?
C3 N2 1.380(6) . ?
C3 H3A 0.9300 . ?
C2 N1 1.396(6) . ?
C2 H2A 0.9300 . ?
C1 N1 1.314(7) . ?
C1 N2 1.345(6) . ?
C1 H1A 0.9300 . ?
C4 N2 1.463(6) . ?
C4 C5 1.510(7) . ?
C4 H4A 0.9700 . ?
C4 H4B 0.9700 . ?
C5 C5 1.304(10) 3_545 ?
C5 H5A 0.9300 . ?
